data_2007292
loop_
_publ_author_name
'Miluvka Stancheva'
'Rosica Petrova'
'Josef Mac\'i\<cek'

_publ_section_title
;
 Neodymium Diselenite Selenious Acid Dihydrate: Structure and
 Conformation of the Se~2~O~5~ Group
;
_journal_issue 6
_journal_name_full 'Acta Crystallographica Section C'
_journal_page_first 699
_journal_page_last 701
_journal_paper_doi 10.1107/S0108270197019318
_journal_volume 54
_journal_year 1998
_chemical_formula_moiety 'Nd2 (Se2 O5)3 , H2 Se O3 , 2H2 O'
_chemical_formula_sum 'H6 Nd2 O20 Se7'
_chemical_formula_weight 1167.25
_chemical_name_systematic 'Neodymium diselenite seleniousf acid dihydrate'
_space_group_IT_number 33
_symmetry_cell_setting orthorhombic
_symmetry_space_group_name_Hall 'P 2c -2n'
_symmetry_space_group_name_H-M 'P n a 21'
_cell_angle_alpha 90.00
_cell_angle_beta 90.00
_cell_angle_gamma 90.00
_cell_formula_units_Z 4
_cell_length_a 10.665(5)
_cell_length_b 7.219(2)
_cell_length_c 23.662(3)
_cell_measurement_reflns_used 22
_cell_measurement_temperature 293(2)
_cell_measurement_theta_max 21.65
_cell_measurement_theta_min 20.49
_cell_volume 1821.8(10)
_computing_data_collection 'CAD-4 V5.0 (Enraf-Nonius, 1988)'
_computing_data_reduction 'DATARED (Vassilev, 1997; unpublished)'
_computing_molecular_graphics 'ORTEPII (Johnson, 1976)'
_computing_publication_material 'KAPPA (Mac\'i\<cek, 1992; Unpublished)'
_computing_structure_refinement 'SHELXL97 (Sheldrick, 1997)'
_computing_structure_solution 'SHELXS86 (Sheldrick, 1985)'
_diffrn_ambient_temperature 293(2)
_diffrn_measurement_device_type 'Enraf-Nonius CAD-4 diffractometer'
_diffrn_measurement_method \w--2\q
_diffrn_radiation_monochromator graphite
_diffrn_radiation_source 'fine-focus sealed tube'
_diffrn_radiation_type 'Mo K\a'
_diffrn_radiation_wavelength 0.71069
_diffrn_reflns_av_R_equivalents 0.0502
_diffrn_reflns_av_sigmaI/netI 0.0514
_diffrn_reflns_limit_h_max 14
_diffrn_reflns_limit_h_min 0
_diffrn_reflns_limit_k_max 9
_diffrn_reflns_limit_k_min -9
_diffrn_reflns_limit_l_max 31
_diffrn_reflns_limit_l_min -31
_diffrn_reflns_number 8562
_diffrn_reflns_theta_max 27.91
_diffrn_reflns_theta_min 1.72
_diffrn_standards_decay_% 0.9
_diffrn_standards_interval_time 120
_diffrn_standards_number 3
_exptl_absorpt_coefficient_mu 19.722
_exptl_absorpt_correction_T_max 0.255
_exptl_absorpt_correction_T_min 0.075
_exptl_absorpt_correction_type gaussian
_exptl_absorpt_process_details 'De Titta G. T. 1985'
_exptl_crystal_colour violet
_exptl_crystal_density_diffrn 4.256
_exptl_crystal_density_method 'not measured'
_exptl_crystal_description plate
_exptl_crystal_F_000 2096
_exptl_crystal_size_max 0.13
_exptl_crystal_size_mid 0.13
_exptl_crystal_size_min 0.06
_refine_diff_density_max 1.045
_refine_diff_density_min -1.229
_refine_ls_abs_structure_details 'Flack (1983) prameter = 0.022(14)'
_refine_ls_extinction_coef 0.00373(13)
_refine_ls_extinction_method 'SHELXL97 (Sheldrick, 1997)'
_refine_ls_goodness_of_fit_ref 0.897
_refine_ls_hydrogen_treatment constr
_refine_ls_matrix_type full
_refine_ls_number_parameters 263
_refine_ls_number_reflns 4380
_refine_ls_number_restraints 24
_refine_ls_restrained_S_all 0.896
_refine_ls_R_factor_all 0.0321
_refine_ls_R_factor_gt 0.0277
_refine_ls_shift/su_max 0.001
_refine_ls_shift/su_mean 0.000
_refine_ls_structure_factor_coef Fsqd
_refine_ls_weighting_details 'w = 1/[\s^2^(Fo^2^)+(0.0513P)^2^] where P=(Fo^2^+2Fc^2^)/3'
_refine_ls_weighting_scheme calc
_refine_ls_wR_factor_ref 0.0708
_reflns_number_gt 4057
_reflns_number_total 4380
_reflns_threshold_expression I>2\s(I)
_cod_data_source_file ab1466.cif
_cod_data_source_block structure
_cod_depositor_comments
;
The following automatic conversions were performed:

'_chemical_melting_point' value 'not measured' was changed to '?' -
the value is undefined or not
given.

'_exptl_absorpt_correction_type' value 'Gaussian' changed to
'gaussian' according to
/home/saulius/struct/CIF-dictionaries/cif_core.dic dictionary named
'cif_core.dic' version 2.4.1 from 2010-06-29.

Automatic conversion script
Id: cif_fix_values 1715 2011-07-08 13:25:40Z adriana 

The following automatic conversions were performed:

'_refine_ls_weighting_scheme' value 'calc w =
1/[\s^2^(Fo^2^)+(0.0513P)^2^] where P=(Fo^2^+2Fc^2^)/3' was changed
to 'calc'. New tag '_refine_ls_weighting_details' was created. The
value of the new tag was set to 'w = 1/[\s^2^(Fo^2^)+(0.0513P)^2^]
where P=(Fo^2^+2Fc^2^)/3'.

Automatic conversion script
Id: cif_fix_values 3143 2015-03-26 13:38:13Z robertas 
;
_cod_original_sg_symbol_H-M 'P n a 2~1~'
_cod_original_formula_sum 'Nd2 Se7 O20 H6'
_cod_database_code 2007292

loop_
_symmetry_equiv_pos_as_xyz
'x, y, z'
'-x, -y, z+1/2'
'x+1/2, -y+1/2, z'
'-x+1/2, y+1/2, z+1/2'

loop_
_atom_site_label
_atom_site_fract_x
_atom_site_fract_y
_atom_site_fract_z
_atom_site_U_iso_or_equiv
_atom_site_adp_type
_atom_site_calc_flag
_atom_site_refinement_flags
_atom_site_occupancy
_atom_site_disorder_assembly
_atom_site_disorder_group
_atom_site_type_symbol
Nd1 .42893(3) .45642(5) .016540(16) .01452(9) Uani d . 1 . . Nd
Nd2 .33921(3) .54661(5) .192350(16) .01442(10) Uani d . 1 . . Nd
Se1 .78065(7) .56797(10) -.00914(3) .01709(15) Uani d . 1 . . Se
Se2 .70780(6) .29846(10) .09301(3) .01565(14) Uani d . 1 . . Se
Se3 .56336(6) -.20239(10) .10729(3) .01502(14) Uani d . 1 . . Se
Se4 .50347(8) .05573(9) .21437(3) .01610(14) Uani d . 1 . . Se
Se5 .67220(7) .53034(10) .23543(3) .01651(15) Uani d . 1 . . Se
Se6 .82095(7) .26881(10) .31895(3) .01828(15) Uani d . 1 . . Se
Se7 .46681(8) .24624(12) -.12640(3) .02587(18) Uani d . 1 . . Se
O11 .6316(5) .6046(8) .0098(3) .0222(11) Uani d . 1 . . O
O12 .8583(6) .7244(8) .0265(3) .0293(13) Uani d . 1 . . O
O13 .8123(5) .3655(8) .0344(2) .0193(11) Uani d . 1 . . O
O21 .5793(5) .2386(8) .0578(2) .0210(11) Uani d . 1 . . O
O22 .7873(5) .0988(8) .0976(2) .0182(10) Uani d . 1 . . O
O31 .6899(5) -.2439(8) .1466(2) .0195(10) Uani d . 1 . . O
O32 .4911(5) -.4085(7) .1117(2) .0164(10) Uani d . 1 . . O
O33 .4536(5) -.1028(8) .1598(3) .0231(12) Uani d . 1 . . O
O41 .6412(5) .1258(8) .1900(3) .0233(11) Uani d . 1 . . O
O42 .4071(5) .2295(8) .2005(3) .0257(12) Uani d . 1 . . O
O51 .5289(5) .6124(8) .2464(2) .0230(11) Uani d . 1 . . O
O52 .7690(5) .7013(7) .2551(2) .0212(11) Uani d . 1 . . O
O53 .6780(5) .3927(9) .3000(2) .0225(11) Uani d . 1 . . O
O61 .7844(6) .0593(8) .2946(3) .0259(13) Uani d . 1 . . O
O62 .7942(6) .2603(9) .3876(3) .0280(13) Uani d . 1 . . O
O71 .4794(6) .2282(9) -.0577(2) .0283(13) Uani d . 1 . . O
O72 .4222(7) .0223(9) -.1440(3) .0346(15) Uani d . 1 . . O
O73 .6243(6) .2129(12) -.1414(3) .0431(19) Uani d . 1 . . O
H72 .3568 -.0034 -.1641 .050 Uiso calc R 1 . . H
H73 .6638 .2123 -.1796 .050 Uiso calc R 1 . . H
OW1 .4580(6) .6199(9) -.0799(3) .0285(13) Uani d . 1 . . O
OW2 .2252(6) .4576(8) -.0335(3) .0296(14) Uani d . 1 . . O
HW11 .5263 .6837 -.0939 .050 Uiso calc R 1 . . H
HW12 .3808 .6772 -.0937 .050 Uiso calc R 1 . . H
HW21 .1937 .3783 -.0625 .050 Uiso calc R 1 . . H
HW22 .2319 .5803 -.0476 .050 Uiso calc R 1 . . H

loop_
_atom_site_aniso_label
_atom_site_aniso_U_11
_atom_site_aniso_U_22
_atom_site_aniso_U_33
_atom_site_aniso_U_12
_atom_site_aniso_U_13
_atom_site_aniso_U_23
Nd1 .01473(17) .01424(16) .01459(16) .00030(13) -.00033(14) -.00054(14)
Nd2 .01338(16) .01491(17) .01495(17) .00074(13) -.00058(14) -.00119(13)
Se1 .0171(3) .0169(3) .0173(3) -.0004(3) .0015(3) .0031(3)
Se2 .0160(3) .0154(3) .0155(3) .0021(3) .0000(3) .0000(3)
Se3 .0155(3) .0145(3) .0151(3) -.0015(2) -.0002(2) -.0001(3)
Se4 .0167(3) .0159(3) .0157(3) .0021(3) .0011(2) -.0011(3)
Se5 .0173(3) .0153(3) .0168(3) -.0011(3) -.0003(3) -.0003(3)
Se6 .0217(3) .0181(3) .0151(3) -.0017(3) .0014(3) .0003(3)
Se7 .0386(5) .0227(4) .0164(3) .0021(4) -.0032(3) .0000(3)
O11 .014(2) .020(2) .033(3) -.001(2) .002(2) .004(2)
O12 .024(3) .018(3) .046(4) -.006(2) -.007(3) .004(3)
O13 .016(2) .017(2) .025(3) -.001(2) .004(2) .005(2)
O21 .019(3) .019(3) .025(3) .000(2) -.005(2) .003(2)
O22 .018(2) .019(2) .018(2) .009(2) .002(2) .006(2)
O31 .017(2) .020(3) .022(2) .001(2) -.003(2) .000(2)
O32 .014(2) .015(2) .020(2) -.002(2) -.0030(19) -.002(2)
O33 .016(2) .022(3) .031(3) -.004(2) .004(2) -.010(2)
O41 .018(2) .027(3) .025(3) -.001(2) .005(2) -.003(2)
O42 .027(3) .016(2) .034(3) .008(2) .000(2) -.007(2)
O51 .018(2) .025(3) .026(3) .000(2) -.001(2) .001(2)
O52 .026(3) .017(2) .021(2) -.008(2) -.006(2) .005(2)
O53 .019(2) .025(3) .024(3) .005(2) .004(2) .007(2)
O61 .033(3) .019(3) .026(3) .003(2) .000(3) .000(2)
O62 .034(3) .029(3) .022(3) .001(3) .003(2) .003(2)
O71 .038(3) .028(3) .020(3) .006(3) -.001(2) -.005(2)
O72 .039(4) .029(3) .036(3) -.006(3) -.007(3) -.006(3)
O73 .030(3) .074(6) .024(3) -.008(4) .006(3) .006(3)
OW1 .026(3) .033(3) .027(3) -.005(3) -.008(2) .008(3)
OW2 .024(3) .029(3) .035(3) -.007(3) -.014(3) .010(3)

loop_
_atom_type_symbol
_atom_type_description
_atom_type_scat_dispersion_real
_atom_type_scat_dispersion_imag
_atom_type_scat_source
Nd Nd -0.1943 3.0179 'International Tables Vol C Tables 4.2.6.8 and 6.1.1.4'
Se Se -0.0929 2.2259 'International Tables Vol C Tables 4.2.6.8 and 6.1.1.4'
O O 0.0106 0.0060 'International Tables Vol C Tables 4.2.6.8 and 6.1.1.4'
H H 0.0000 0.0000 'International Tables Vol C Tables 4.2.6.8 and 6.1.1.4'

loop_
_geom_angle_atom_site_label_1
_geom_angle_atom_site_label_2
_geom_angle_atom_site_label_3
_geom_angle
_geom_angle_publ_flag
O12 Se1 O11 103.5(3) yes
O12 Se1 O13 99.7(3) yes
O11 Se1 O13 98.7(3) yes
O21 Se2 O22 103.1(3) yes
O21 Se2 O13 100.9(3) yes
O22 Se2 O13 88.2(2) yes
O31 Se3 O32 100.2(3) yes
O31 Se3 O33 102.0(3) yes
O32 Se3 O33 90.7(3) yes
O42 Se4 O41 104.5(3) yes
O42 Se4 O33 98.9(3) yes
O41 Se4 O33 101.8(3) yes
O51 Se5 O52 105.1(3) yes
O51 Se5 O53 95.4(3) yes
O52 Se5 O53 98.5(3) yes
O62 Se6 O61 105.5(3) yes
O62 Se6 O53 96.7(3) yes
O61 Se6 O53 99.4(3) yes
O71 Se7 O73 96.5(3) yes
O71 Se7 O72 100.7(3) yes
O73 Se7 O72 95.0(4) yes
Se1 O13 Se2 121.6(3) yes
Se4 O33 Se3 122.7(3) yes
Se5 O53 Se6 120.1(3) yes
Se7 O72 H72 123.5 n
Se7 O73 H73 126.6 n
HW11 OW1 HW12 109.6 n
HW21 OW2 HW22 109.5 n

loop_
_geom_bond_atom_site_label_1
_geom_bond_atom_site_label_2
_geom_bond_site_symmetry_1
_geom_bond_site_symmetry_2
_geom_bond_distance
_geom_bond_publ_flag
Nd1 O11 . . 2.417(5) yes
Nd1 O12 . 3_465 2.436(6) yes
Nd1 O21 . . 2.449(6) yes
Nd1 O71 . . 2.468(6) yes
Nd1 O22 . 3_455 2.474(5) yes
Nd1 OW2 . . 2.475(6) yes
Nd1 O32 . 1_565 2.542(5) yes
Nd1 OW1 . . 2.588(6) yes
Nd1 O13 . 3_455 2.669(6) yes
Nd2 O31 . 3_455 2.395(5) yes
Nd2 O42 . . 2.409(5) yes
Nd2 O51 . . 2.440(6) yes
Nd2 O41 . 3_455 2.452(5) yes
Nd2 O52 . 3_465 2.465(5) yes
Nd2 O32 . 1_565 2.523(5) yes
Nd2 O22 . 3_455 2.537(5) yes
Nd2 O61 . 3_455 2.603(6) yes
Nd2 O33 . 1_565 2.914(6) yes
Se1 O12 . . 1.635(6) yes
Se1 O11 . . 1.673(5) yes
Se1 O13 . . 1.819(5) yes
Se2 O21 . . 1.661(6) yes
Se2 O22 . . 1.676(5) yes
Se2 O13 . . 1.845(5) yes
Se3 O31 . . 1.666(5) yes
Se3 O32 . . 1.679(5) yes
Se3 O33 . . 1.852(5) yes
Se4 O42 . . 1.655(6) yes
Se4 O41 . . 1.657(5) yes
Se4 O33 . . 1.805(6) yes
Se5 O51 . . 1.659(6) yes
Se5 O52 . . 1.675(5) yes
Se5 O53 . . 1.824(6) yes
Se6 O62 . . 1.650(6) yes
Se6 O61 . . 1.665(6) yes
Se6 O53 . . 1.824(6) yes
Se7 O71 . . 1.636(6) yes
Se7 O73 . . 1.733(7) yes
Se7 O72 . . 1.736(7) yes
O72 H72 . . .8653 no
O73 H73 . . .9977 no
OW1 HW11 . . .9233 no
OW1 HW12 . . .9766 no
OW2 HW21 . . .9537 no
OW2 HW22 . . .9496 no

loop_
_geom_hbond_atom_site_label_D
_geom_hbond_atom_site_label_H
_geom_hbond_atom_site_label_A
_geom_hbond_site_symmetry_A
_geom_hbond_distance_DH
_geom_hbond_distance_HA
_geom_hbond_distance_DA
_geom_hbond_angle_DHA
O72 H72 O61 2_654 0.87 1.84 2.705(9) 178.7
O73 H73 O52 4_644 1.00 1.71 2.703(8) 177.6
OW1 HW11 O62 4_654 0.92 2.04 2.933(9) 162.3
OW1 HW12 O62 2_664 0.98 1.97 2.928(8) 165.9
OW2 HW21 O73 3_455 0.95 2.11 3.031(10) 160.9
OW2 HW21 O71 3_455 0.95 2.41 2.999(9) 119.4
OW2 HW22 O62 2_664 0.95 1.94 2.770(9) 145.2
